data_2226275
loop_
_publ_author_name
'Khan, Salman Tariq'
'Yu, Peng'
'Chantrapromma, Suchada'
'Guo, Yong-En'
'Afza, Nighat'

_publ_section_title
;
 3-Phenyl-1<i>H</i>-pyrrolo[2,1-<i>c</i>][1,4]oxazin-1-one
;
_journal_coeditor_code RZ2449
_journal_issue 6
_journal_name_full 'Acta Crystallographica Section E'
_journal_page_first o1469
_journal_paper_doi 10.1107/S1600536810017940
_journal_volume 66
_journal_year 2010
_chemical_formula_iupac 'C13 H9 N O2'
_chemical_formula_moiety 'C13 H9 N O2'
_chemical_formula_sum 'C13 H9 N O2'
_chemical_formula_weight 211.21
_chemical_name_systematic
;
3-Phenyl-1<i>H</i>-pyrrolo[2,1-<i>c</i>][1,4]oxazin-1-one
;
_space_group_IT_number 4
_symmetry_cell_setting monoclinic
_symmetry_space_group_name_Hall 'P 2yb'
_symmetry_space_group_name_H-M 'P 1 21 1'
_atom_sites_solution_hydrogens geom
_atom_sites_solution_primary direct
_atom_sites_solution_secondary difmap
_audit_creation_method SHELXL-97
_cell_angle_alpha 90.00
_cell_angle_beta 91.059(7)
_cell_angle_gamma 90.00
_cell_formula_units_Z 2
_cell_length_a 5.8700(10)
_cell_length_b 3.8345(7)
_cell_length_c 21.733(4)
_cell_measurement_reflns_used 1222
_cell_measurement_temperature 113(2)
_cell_measurement_theta_max 26.99
_cell_measurement_theta_min 2.81
_cell_volume 489.09(15)
_computing_cell_refinement 'CrystalClear (Rigaku, 2005)'
_computing_data_collection 'CrystalClear (Rigaku, 2005)'
_computing_data_reduction 'CrystalClear (Rigaku, 2005)'
_computing_molecular_graphics 'SHELXTL (Sheldrick, 2008)'
_computing_publication_material
;
SHELXTL (Sheldrick, 2008) and PLATON (Spek, 2009)
;
_computing_structure_refinement 'SHELXTL (Sheldrick, 2008)'
_computing_structure_solution 'SHELXTL (Sheldrick, 2008)'
_diffrn_ambient_temperature 113(2)
_diffrn_detector_area_resol_mean 14.63
_diffrn_measured_fraction_theta_full 0.997
_diffrn_measured_fraction_theta_max 0.997
_diffrn_measurement_device_type 'Rigaku Saturn CCD area-detector'
_diffrn_measurement_method '\w and \f scans'
_diffrn_radiation_monochromator multilayer
_diffrn_radiation_source 'rotating anode'
_diffrn_radiation_type MoK\a
_diffrn_radiation_wavelength 0.71073
_diffrn_reflns_av_R_equivalents 0.0324
_diffrn_reflns_av_sigmaI/netI 0.0333
_diffrn_reflns_limit_h_max 7
_diffrn_reflns_limit_h_min -7
_diffrn_reflns_limit_k_max 4
_diffrn_reflns_limit_k_min -4
_diffrn_reflns_limit_l_max 27
_diffrn_reflns_limit_l_min -26
_diffrn_reflns_number 4358
_diffrn_reflns_theta_full 26.99
_diffrn_reflns_theta_max 26.99
_diffrn_reflns_theta_min 2.81
_diffrn_standards_decay_% 0
_diffrn_standards_interval_count 0
_diffrn_standards_interval_time 0
_diffrn_standards_number 0
_exptl_absorpt_coefficient_mu 0.098
_exptl_absorpt_correction_T_max 0.9922
_exptl_absorpt_correction_T_min 0.9788
_exptl_absorpt_correction_type multi-scan
_exptl_absorpt_process_details '(CrystalClear; Rigaku, 2005)'
_exptl_crystal_colour colourless
_exptl_crystal_density_diffrn 1.434
_exptl_crystal_density_method 'not measured'
_exptl_crystal_description needle
_exptl_crystal_F_000 220
_exptl_crystal_size_max 0.22
_exptl_crystal_size_mid 0.18
_exptl_crystal_size_min 0.08
_refine_diff_density_max 0.200
_refine_diff_density_min -0.186
_refine_ls_extinction_coef 0.037(9)
_refine_ls_extinction_expression Fc^*^=kFc[1+0.001xFc^2^\l^3^/sin(2\q)]^-1/4^
_refine_ls_extinction_method 'SHELXTL (Sheldrick, 2008)'
_refine_ls_goodness_of_fit_ref 1.097
_refine_ls_hydrogen_treatment constr
_refine_ls_matrix_type full
_refine_ls_number_parameters 147
_refine_ls_number_reflns 1222
_refine_ls_number_restraints 1
_refine_ls_restrained_S_all 1.096
_refine_ls_R_factor_all 0.0351
_refine_ls_R_factor_gt 0.0313
_refine_ls_shift/su_max 0.000
_refine_ls_shift/su_mean 0.000
_refine_ls_structure_factor_coef Fsqd
_refine_ls_weighting_details 'calc w=1/[\s^2^(Fo^2^)+(0.0500P)^2^+0.0000P] where P=(Fo^2^+2Fc^2^)/3'
_refine_ls_weighting_scheme calc
_refine_ls_wR_factor_gt 0.0836
_refine_ls_wR_factor_ref 0.0853
_reflns_number_gt 1092
_reflns_number_total 1222
_reflns_threshold_expression I>2\s(I)
_cod_data_source_file rz2449.cif
_cod_data_source_block I
_cod_depositor_comments
;
The following automatic conversions were performed:
'_symmetry_cell_setting' value 'Monoclinic' changed to 'monoclinic'
according to '/home/saulius/struct/CIF-dictionaries/cif_core.dic'
dictionary named 'cif_core.dic' version 2.4.1 from 2010-06-29.

Automatic conversion script
Id: cif_fix_enum 1527 2010-12-29 10:47:43Z saulius 
;
_cod_original_sg_symbol_H-M 'P 21'
_cod_database_code 2226275
_cod_database_fobs_code 2226275

loop_
_symmetry_equiv_pos_as_xyz
'x, y, z'
'-x, y+1/2, -z'

loop_
_atom_site_type_symbol
_atom_site_label
_atom_site_fract_x
_atom_site_fract_y
_atom_site_fract_z
_atom_site_U_iso_or_equiv
_atom_site_adp_type
_atom_site_calc_flag
_atom_site_refinement_flags
_atom_site_occupancy
_atom_site_disorder_assembly
_atom_site_disorder_group
O O1 0.4797(2) 0.4846(4) 0.25405(5) 0.0201(4) Uani d . 1 . .
O O2 0.7147(2) 0.7726(4) 0.31664(6) 0.0273(4) Uani d . 1 . .
N N1 0.1877(2) 0.3508(4) 0.34783(7) 0.0181(4) Uani d . 1 . .
C C1 0.0686(3) 0.3143(6) 0.40070(8) 0.0219(5) Uani d . 1 . .
H H1 -0.0763 0.2067 0.4044 0.026 Uiso calc R 1 . .
C C2 0.1959(3) 0.4614(6) 0.44782(8) 0.0232(5) Uani d . 1 . .
H H2 0.1546 0.4700 0.4899 0.028 Uiso calc R 1 . .
C C3 0.3965(3) 0.5960(6) 0.42329(9) 0.0230(5) Uani d . 1 . .
H H3 0.5148 0.7140 0.4453 0.028 Uiso calc R 1 . .
C C4 0.3895(3) 0.5244(5) 0.36106(8) 0.0186(4) Uani d . 1 . .
C C5 0.5406(3) 0.6064(6) 0.31182(8) 0.0198(4) Uani d . 1 . .
C C6 0.2775(3) 0.3039(6) 0.24323(8) 0.0177(4) Uani d . 1 . .
C C7 0.1330(3) 0.2396(6) 0.28844(8) 0.0189(4) Uani d . 1 . .
H H7 -0.0057 0.1192 0.2802 0.023 Uiso calc R 1 . .
C C8 0.2448(3) 0.1991(6) 0.17857(8) 0.0186(4) Uani d . 1 . .
C C9 0.4150(3) 0.2573(6) 0.13567(8) 0.0223(5) Uani d . 1 . .
H H9 0.5540 0.3651 0.1483 0.027 Uiso calc R 1 . .
C C10 0.3819(4) 0.1584(6) 0.07468(9) 0.0258(5) Uani d . 1 . .
H H10 0.4987 0.1992 0.0459 0.031 Uiso calc R 1 . .
C C11 0.1813(4) 0.0015(6) 0.05544(8) 0.0242(5) Uani d . 1 . .
H H11 0.1596 -0.0651 0.0136 0.029 Uiso calc R 1 . .
C C12 0.0115(3) -0.0580(6) 0.09787(8) 0.0248(5) Uani d . 1 . .
H H12 -0.1273 -0.1651 0.0849 0.030 Uiso calc R 1 . .
C C13 0.0429(3) 0.0377(6) 0.15879(8) 0.0220(5) Uani d . 1 . .
H H13 -0.0738 -0.0068 0.1875 0.026 Uiso calc R 1 . .

loop_
_atom_site_aniso_label
_atom_site_aniso_U_11
_atom_site_aniso_U_22
_atom_site_aniso_U_33
_atom_site_aniso_U_12
_atom_site_aniso_U_13
_atom_site_aniso_U_23
O1 0.0165(7) 0.0229(8) 0.0210(6) -0.0045(6) 0.0017(5) 0.0005(7)
O2 0.0190(7) 0.0308(9) 0.0321(8) -0.0093(7) -0.0014(5) 0.0000(7)
N1 0.0163(8) 0.0198(10) 0.0183(8) -0.0017(7) 0.0007(6) 0.0014(7)
C1 0.0206(10) 0.0251(12) 0.0202(9) 0.0008(9) 0.0047(7) 0.0043(9)
C2 0.0263(10) 0.0249(12) 0.0185(9) 0.0048(10) 0.0025(7) 0.0021(9)
C3 0.0233(10) 0.0222(12) 0.0234(9) 0.0015(9) -0.0033(7) -0.0017(9)
C4 0.0161(9) 0.0173(12) 0.0224(9) 0.0000(8) -0.0019(7) 0.0001(9)
C5 0.0183(10) 0.0170(11) 0.0240(9) 0.0002(9) -0.0017(7) 0.0007(9)
C6 0.0146(9) 0.0166(11) 0.0220(9) -0.0019(8) -0.0010(7) 0.0017(8)
C7 0.0172(9) 0.0207(11) 0.0187(8) -0.0025(8) -0.0012(7) 0.0002(9)
C8 0.0193(9) 0.0168(11) 0.0197(9) 0.0027(8) 0.0009(7) 0.0020(8)
C9 0.0202(10) 0.0237(12) 0.0229(9) 0.0017(9) 0.0011(7) 0.0015(10)
C10 0.0289(11) 0.0275(13) 0.0211(9) 0.0049(10) 0.0064(8) 0.0034(9)
C11 0.0310(11) 0.0237(12) 0.0178(9) 0.0066(9) -0.0020(7) -0.0001(9)
C12 0.0239(10) 0.0248(12) 0.0255(10) 0.0016(10) -0.0042(7) -0.0020(10)
C13 0.0199(10) 0.0243(13) 0.0219(9) 0.0000(9) 0.0030(7) 0.0003(10)

loop_
_atom_type_symbol
_atom_type_description
_atom_type_scat_dispersion_real
_atom_type_scat_dispersion_imag
_atom_type_scat_source
C C 0.0033 0.0000 'International Tables Vol C Tables 4.2.6.8 and 6.1.1.4'
H H 0.0000 0.0000 'International Tables Vol C Tables 4.2.6.8 and 6.1.1.4'
N N 0.0061 0.0000 'International Tables Vol C Tables 4.2.6.8 and 6.1.1.4'
O O 0.0106 0.0000 'International Tables Vol C Tables 4.2.6.8 and 6.1.1.4'

loop_
_geom_angle_atom_site_label_1
_geom_angle_atom_site_label_2
_geom_angle_atom_site_label_3
_geom_angle_site_symmetry_1
_geom_angle_site_symmetry_3
_geom_angle
_geom_angle_publ_flag
C5 O1 C6 . . 121.88(14) ?
C1 N1 C4 . . 108.95(15) ?
C1 N1 C7 . . 129.57(17) ?
C4 N1 C7 . . 121.48(15) ?
N1 C1 C2 . . 107.74(17) ?
N1 C1 H1 . . 126.1 ?
C2 C1 H1 . . 126.1 ?
C1 C2 C3 . . 108.45(17) ?
C1 C2 H2 . . 125.8 ?
C3 C2 H2 . . 125.8 ?
C4 C3 C2 . . 106.83(18) ?
C4 C3 H3 . . 126.6 ?
C2 C3 H3 . . 126.6 ?
C3 C4 N1 . . 108.03(16) ?
C3 C4 C5 . . 132.71(19) ?
N1 C4 C5 . . 119.21(16) ?
O2 C5 O1 . . 117.52(16) ?
O2 C5 C4 . . 125.73(18) ?
O1 C5 C4 . . 116.75(16) ?
C7 C6 O1 . . 121.35(17) ?
C7 C6 C8 . . 125.48(18) ?
O1 C6 C8 . . 113.17(15) ?
C6 C7 N1 . . 119.21(18) ?
C6 C7 H7 . . 120.4 ?
N1 C7 H7 . . 120.4 ?
C9 C8 C13 . . 118.58(17) ?
C9 C8 C6 . . 120.77(17) ?
C13 C8 C6 . . 120.65(16) ?
C10 C9 C8 . . 120.26(19) ?
C10 C9 H9 . . 119.9 ?
C8 C9 H9 . . 119.9 ?
C11 C10 C9 . . 120.78(17) ?
C11 C10 H10 . . 119.6 ?
C9 C10 H10 . . 119.6 ?
C10 C11 C12 . . 119.29(18) ?
C10 C11 H11 . . 120.4 ?
C12 C11 H11 . . 120.4 ?
C13 C12 C11 . . 120.47(19) ?
C13 C12 H12 . . 119.8 ?
C11 C12 H12 . . 119.8 ?
C12 C13 C8 . . 120.62(17) ?
C12 C13 H13 . . 119.7 ?
C8 C13 H13 . . 119.7 ?

loop_
_geom_bond_atom_site_label_1
_geom_bond_atom_site_label_2
_geom_bond_site_symmetry_2
_geom_bond_distance
_geom_bond_publ_flag
O1 C5 . 1.380(2) ?
O1 C6 . 1.391(2) ?
O2 C5 . 1.207(2) ?
N1 C1 . 1.363(2) ?
N1 C4 . 1.384(2) ?
N1 C7 . 1.391(2) ?
C1 C2 . 1.377(3) ?
C1 H1 . 0.9500 ?
C2 C3 . 1.400(3) ?
C2 H2 . 0.9500 ?
C3 C4 . 1.380(3) ?
C3 H3 . 0.9500 ?
C4 C5 . 1.438(2) ?
C6 C7 . 1.333(2) ?
C6 C8 . 1.471(2) ?
C7 H7 . 0.9500 ?
C8 C9 . 1.397(2) ?
C8 C13 . 1.397(3) ?
C9 C10 . 1.389(3) ?
C9 H9 . 0.9500 ?
C10 C11 . 1.380(3) ?
C10 H10 . 0.9500 ?
C11 C12 . 1.389(3) ?
C11 H11 . 0.9500 ?
C12 C13 . 1.383(3) ?
C12 H12 . 0.9500 ?
C13 H13 . 0.9500 ?

loop_
_geom_hbond_atom_site_label_D
_geom_hbond_atom_site_label_H
_geom_hbond_atom_site_label_A
_geom_hbond_site_symmetry_A
_geom_hbond_distance_DH
_geom_hbond_distance_HA
_geom_hbond_distance_DA
_geom_hbond_angle_DHA
_geom_hbond_publ_flag
C7 H7 O2 1_445 0.95 2.27 3.109(2) 147 y

loop_
_geom_torsion_atom_site_label_1
_geom_torsion_atom_site_label_2
_geom_torsion_atom_site_label_3
_geom_torsion_atom_site_label_4
_geom_torsion_site_symmetry_1
_geom_torsion_site_symmetry_2
_geom_torsion_site_symmetry_3
_geom_torsion_site_symmetry_4
_geom_torsion
_geom_torsion_publ_flag
C4 N1 C1 C2 . . . . -0.7(2) ?
C7 N1 C1 C2 . . . . 178.7(2) ?
N1 C1 C2 C3 . . . . 0.9(2) ?
C1 C2 C3 C4 . . . . -0.7(2) ?
C2 C3 C4 N1 . . . . 0.3(2) ?
C2 C3 C4 C5 . . . . 177.6(2) ?
C1 N1 C4 C3 . . . . 0.2(2) ?
C7 N1 C4 C3 . . . . -179.20(19) ?
C1 N1 C4 C5 . . . . -177.49(18) ?
C7 N1 C4 C5 . . . . 3.1(3) ?
C6 O1 C5 O2 . . . . -177.16(18) ?
C6 O1 C5 C4 . . . . 2.6(3) ?
C3 C4 C5 O2 . . . . -1.3(4) ?
N1 C4 C5 O2 . . . . 175.7(2) ?
C3 C4 C5 O1 . . . . 178.9(2) ?
N1 C4 C5 O1 . . . . -4.0(3) ?
C5 O1 C6 C7 . . . . -0.1(3) ?
C5 O1 C6 C8 . . . . 179.70(17) ?
O1 C6 C7 N1 . . . . -1.1(3) ?
C8 C6 C7 N1 . . . . 179.16(18) ?
C1 N1 C7 C6 . . . . -179.8(2) ?
C4 N1 C7 C6 . . . . -0.5(3) ?
C7 C6 C8 C9 . . . . -175.2(2) ?
O1 C6 C8 C9 . . . . 5.0(3) ?
C7 C6 C8 C13 . . . . 4.5(3) ?
O1 C6 C8 C13 . . . . -175.29(19) ?
C13 C8 C9 C10 . . . . 0.5(3) ?
C6 C8 C9 C10 . . . . -179.8(2) ?
C8 C9 C10 C11 . . . . 0.0(3) ?
C9 C10 C11 C12 . . . . -0.1(4) ?
C10 C11 C12 C13 . . . . -0.2(4) ?
C11 C12 C13 C8 . . . . 0.7(4) ?
C9 C8 C13 C12 . . . . -0.8(3) ?
C6 C8 C13 C12 . . . . 179.4(2) ?

loop_
_cod_related_entry_id
_cod_related_entry_database
_cod_related_entry_code
1 ChemSpider 24745104
